data_4318536
loop_
_publ_author_name
'Jackson S. Wiley'
'D. M. Heinekey'

_publ_contact_author
;
      Heinekey, D. Mike
    Department of Chemistry, BOX 351700
    University of Washington
    Seattle, WA 98195
    USA
;
_publ_contact_author_email heinekey@chem.washington.edu
_publ_section_title
;
 Novel Intramolecular C-H Bond Activation in an Iridium dppm Complex
;
_journal_name_full 'Inorganic Chemistry'
_journal_page_first 4961
_journal_page_last 4966
_journal_paper_doi 10.1021/ic0257367
_journal_volume 41
_journal_year 2002
_chemical_formula_moiety 'C34 H33 B2 F4 Ir N6 P2 * 0.5CH2Cl2'
_chemical_formula_sum 'C34.5 H34 B2 Cl F4 Ir N6 P2'
_chemical_formula_weight 919.89
_chemical_name_common Irdppm-2
_chemical_name_systematic
;                                                                               
Irdppm-2           
;
_space_group_IT_number 14
_symmetry_cell_setting monoclinic
_symmetry_space_group_name_Hall '-P 2ybc'
_symmetry_space_group_name_H-M 'P 1 21/c 1'
_atom_sites_solution_hydrogens geom
_atom_sites_solution_primary direct
_atom_sites_solution_secondary difmap
_audit_creation_method SHELXL-97
_cell_angle_alpha 90.00
_cell_angle_beta 102.5670(10)
_cell_angle_gamma 90.00
_cell_formula_units_Z 4
_cell_length_a 9.90760(10)
_cell_length_b 32.2120(5)
_cell_length_c 11.4773(2)
_cell_measurement_reflns_used 1336
_cell_measurement_temperature 161(2)
_cell_volume 3575.15(9)
_computing_cell_refinement 'HKL SCALEPACK'
_computing_data_collection Collect
_computing_data_reduction DENZO
_computing_molecular_graphics 'maXus, Zortep'
_computing_publication_material 'SHELXL-97 (Sheldrick, 1997)'
_computing_structure_refinement 'SHELXL-97 (Sheldrick, 1997)'
_computing_structure_solution SIR92
_diffrn_ambient_temperature 161(2)
_diffrn_measured_fraction_theta_full 0.949
_diffrn_measured_fraction_theta_max 0.949
_diffrn_measurement_device_type 'Nonius KappaCCD'
_diffrn_measurement_method '\w and \f scans'
_diffrn_radiation_monochromator graphite
_diffrn_radiation_source 'fine-focus sealed tube'
_diffrn_radiation_type MoK\a
_diffrn_radiation_wavelength 0.71070
_diffrn_reflns_av_R_equivalents 0.055
_diffrn_reflns_av_sigmaI/netI 0.0670
_diffrn_reflns_limit_h_max 9
_diffrn_reflns_limit_h_min -13
_diffrn_reflns_limit_k_max 42
_diffrn_reflns_limit_k_min -42
_diffrn_reflns_limit_l_max 15
_diffrn_reflns_limit_l_min -15
_diffrn_reflns_number 87803
_diffrn_reflns_theta_full 28.48
_diffrn_reflns_theta_max 28.48
_diffrn_reflns_theta_min 2.63
_exptl_absorpt_coefficient_mu 3.955
_exptl_absorpt_correction_T_max 0.534
_exptl_absorpt_correction_T_min 0.484
_exptl_absorpt_correction_type 'empirical SORTAV'
_exptl_crystal_colour colorless
_exptl_crystal_density_diffrn 1.709
_exptl_crystal_density_method 'not measured'
_exptl_crystal_description prism
_exptl_crystal_F_000 1812
_exptl_crystal_size_max 0.27
_exptl_crystal_size_mid 0.27
_exptl_crystal_size_min 0.16
_refine_diff_density_max 1.499
_refine_diff_density_min -1.861
_refine_diff_density_rms 0.135
_refine_ls_extinction_method none
_refine_ls_goodness_of_fit_ref 1.074
_refine_ls_hydrogen_treatment 'H atoms riding'
_refine_ls_matrix_type full
_refine_ls_number_parameters 460
_refine_ls_number_reflns 8736
_refine_ls_number_restraints 0
_refine_ls_restrained_S_all 1.074
_refine_ls_R_factor_all 0.0391
_refine_ls_R_factor_gt 0.0307
_refine_ls_shift/su_max 0.005
_refine_ls_shift/su_mean 0.000
_refine_ls_structure_factor_coef Fsqd
_refine_ls_weighting_details 'w=1/[\s^2^(Fo^2^)+(0.0000P)^2^+3.6333P] where P=(Fo^2^+2Fc^2^)/3'
_refine_ls_weighting_scheme calc
_refine_ls_wR_factor_gt 0.0830
_refine_ls_wR_factor_ref 0.0903
_reflns_number_gt 7359
_reflns_number_total 8736
_reflns_threshold_expression >2sigma(I)
_cod_data_source_file ic0257367_si_2.cif
_cod_data_source_block compound2
_cod_depositor_comments
;
The following automatic conversions were performed:

'_refine_ls_weighting_scheme' value 'calc
w=1/[\s^2^(Fo^2^)+(0.0000P)^2^+3.6333P] where P=(Fo^2^+2Fc^2^)/3' was
changed to 'calc'. New tag '_refine_ls_weighting_details' was
created. The value of the new tag was set to
'w=1/[\s^2^(Fo^2^)+(0.0000P)^2^+3.6333P] where P=(Fo^2^+2Fc^2^)/3'.

Automatic conversion script
Id: cif_fix_values 3143 2015-03-26 13:38:13Z robertas 

The following automatic conversions were performed:
data name '_publ_contact_email' replaced with
'_publ_contact_author_email' as specified in the replacement file
'/home/antanas/src/cod-tools/trunk/data/replacement-values/replacement_tags.lst'.

Automatic conversion script
Id: cif_correct_tags 4998 2017-03-02 13:24:31Z antanas 
;
_cod_original_formula_sum 'C34.50 H34 B2 Cl F4 Ir N6 P2'
_cod_database_code 4318536

loop_
_symmetry_equiv_pos_as_xyz
'x, y, z'
'-x, y+1/2, -z+1/2'
'-x, -y, -z'
'x, -y-1/2, z-1/2'

loop_
_atom_site_label
_atom_site_type_symbol
_atom_site_fract_x
_atom_site_fract_y
_atom_site_fract_z
_atom_site_U_iso_or_equiv
_atom_site_adp_type
_atom_site_occupancy
_atom_site_calc_flag
_atom_site_refinement_flags
_atom_site_disorder_assembly
_atom_site_disorder_group
C1 C 0.3063(4) 0.03499(12) 1.0111(4) 0.0241(8) Uani 1 d . . .
H1 H 0.2776 0.0197 0.9489 0.027 Uiso 1 d R . .
C2 C 0.3925(4) 0.02584(13) 1.1204(4) 0.0273(9) Uani 1 d . . .
H2 H 0.4089 0.0028 1.1369 0.030 Uiso 1 d R . .
C3 C 0.4055(4) 0.06236(13) 1.1838(4) 0.0249(9) Uani 1 d . . .
H3 H 0.4477 0.0689 1.2631 0.027 Uiso 1 d R . .
C4 C 0.4135(4) 0.17871(12) 0.8693(4) 0.0213(8) Uani 1 d . . .
H4 H 0.3885 0.1764 0.7812 0.023 Uiso 1 d R . .
C5 C 0.5159(4) 0.19848(13) 0.9532(4) 0.0268(9) Uani 1 d . . .
H5 H 0.5971 0.2192 0.9369 0.030 Uiso 1 d R . .
C6 C 0.4951(4) 0.18697(13) 1.0625(4) 0.0271(9) Uani 1 d . . .
H6 H 0.5545 0.1950 1.1365 0.017 Uiso 1 d R . .
C7 C -0.0486(4) 0.15705(13) 1.0100(4) 0.0243(8) Uani 1 d . . .
H7 H -0.1145 0.1527 0.9317 0.027 Uiso 1 d R . .
C8 C -0.0472(5) 0.17202(15) 1.1240(4) 0.0313(10) Uani 1 d . . .
H8 H -0.1359 0.1824 1.1574 0.034 Uiso 1 d R . .
C9 C 0.0885(5) 0.16726(14) 1.1862(4) 0.0283(9) Uani 1 d . . .
H9 H 0.1445 0.1771 1.2584 0.031 Uiso 1 d R . .
C10 C -0.0425(4) 0.10241(12) 0.6353(3) 0.0191(7) Uani 1 d . . .
H10A H 0.0172 0.0890 0.5907 0.021 Uiso 1 d R . .
H10B H -0.1191 0.1114 0.5892 0.021 Uiso 1 d R . .
C11 C 0.1601(4) 0.16887(12) 0.6050(4) 0.0204(8) Uani 1 d . . .
C12 C 0.2485(4) 0.14189(13) 0.5608(4) 0.0251(9) Uani 1 d . . .
H12 H 0.2341 0.1117 0.5659 0.028 Uiso 1 d R . .
C13 C 0.3414(4) 0.15732(15) 0.4974(4) 0.0286(9) Uani 1 d . . .
H13 H 0.3953 0.1452 0.4587 0.031 Uiso 1 d R . .
C14 C 0.3479(5) 0.19985(15) 0.4773(4) 0.0296(10) Uani 1 d . . .
H14 H 0.4059 0.2081 0.4230 0.033 Uiso 1 d R . .
C15 C 0.2608(4) 0.22676(15) 0.5203(4) 0.0303(10) Uani 1 d . . .
H15 H 0.2521 0.2571 0.4895 0.033 Uiso 1 d R . .
C16 C 0.1667(4) 0.21138(13) 0.5841(4) 0.0237(8) Uani 1 d . . .
H16 H 0.0979 0.2287 0.6050 0.026 Uiso 1 d R . .
C17 C -0.0641(4) 0.18889(12) 0.7226(3) 0.0183(7) Uani 1 d . . .
C18 C -0.2041(4) 0.18819(13) 0.6637(4) 0.0250(9) Uani 1 d . . .
H18 H -0.2206 0.1751 0.5878 0.027 Uiso 1 d R . .
C19 C -0.2907(4) 0.21920(14) 0.6914(4) 0.0312(10) Uani 1 d . . .
H19 H -0.3769 0.2149 0.6639 0.034 Uiso 1 d R . .
C20 C -0.2408(5) 0.24902(14) 0.7763(4) 0.0306(10) Uani 1 d . . .
H20 H -0.3111 0.2706 0.8000 0.034 Uiso 1 d R . .
C21 C -0.1031(5) 0.24999(13) 0.8315(4) 0.0279(9) Uani 1 d . . .
H21 H -0.0710 0.2701 0.8825 0.031 Uiso 1 d R . .
C22 C -0.0134(5) 0.21942(13) 0.8074(4) 0.0266(9) Uani 1 d . . .
H22 H 0.1075 0.2235 0.8466 0.029 Uiso 1 d R . .
C23 C -0.1660(4) 0.07547(11) 0.8352(4) 0.0181(7) Uani 1 d . . .
C24 C -0.1544(4) 0.06804(13) 0.9564(4) 0.0238(8) Uani 1 d . . .
H24 H -0.0653 0.0608 1.0199 0.026 Uiso 1 d R . .
C25 C -0.2679(5) 0.07355(13) 1.0080(4) 0.0299(10) Uani 1 d . . .
H25 H -0.2605 0.0696 1.0805 0.033 Uiso 1 d R . .
C26 C -0.3928(4) 0.08585(14) 0.9384(4) 0.0310(10) Uani 1 d . . .
H26 H -0.4873 0.0914 0.9860 0.034 Uiso 1 d R . .
C27 C -0.4085(4) 0.09191(14) 0.8168(4) 0.0297(10) Uani 1 d . . .
H27 H -0.4915 0.1037 0.7746 0.033 Uiso 1 d R . .
C28 C -0.2946(4) 0.08719(14) 0.7645(4) 0.0248(8) Uani 1 d . . .
H28 H -0.3020 0.0906 0.6890 0.027 Uiso 1 d R . .
C29 C 0.0116(4) 0.01904(11) 0.7422(3) 0.0191(8) Uani 1 d . . .
C30 C 0.1252(4) 0.00752(14) 0.6959(4) 0.0295(10) Uani 1 d . . .
H30 H 0.2022 0.0268 0.6923 0.032 Uiso 1 d R . .
C31 C 0.1400(5) -0.03418(14) 0.6652(5) 0.0351(11) Uani 1 d . . .
H31 H 0.2361 -0.0408 0.6415 0.039 Uiso 1 d R . .
C32 C 0.0427(5) -0.06295(13) 0.6812(4) 0.0322(10) Uani 1 d . . .
H32 H 0.0748 -0.0889 0.6829 0.035 Uiso 1 d R . .
C33 C -0.0668(5) -0.05197(14) 0.7283(5) 0.0356(11) Uani 1 d . . .
H33 H -0.1214 -0.0696 0.7470 0.039 Uiso 1 d R . .
C34 C -0.0845(5) -0.01056(13) 0.7588(4) 0.0291(9) Uani 1 d . . .
H34 H -0.1733 -0.0010 0.7816 0.032 Uiso 1 d R . .
C35 C 0.5729(11) 0.0134(4) 0.5355(11) 0.053(3) Uani 0.50 d P . .
H35A H 0.6194 0.0343 0.4984 0.058 Uiso 0.50 d PR . .
H35B H 0.6271 0.0096 0.6156 0.058 Uiso 0.50 d PR . .
B2 B -0.3094(5) 0.13901(15) 0.3662(4) 0.0256(10) Uani 1 d . . .
B1 B 0.3156(5) 0.13863(15) 1.1379(4) 0.0227(9) Uani 1 d . . .
H1B H 0.3686 0.1448 1.2344 0.025 Uiso 1 d R . .
Ir1 Ir 0.166781(14) 0.114414(4) 0.867973(12) 0.01527(6) Uani 1 d . . .
H1IR H 0.2437 0.0956 0.7752 0.017 Uiso 1 d R . .
N1 N 0.2683(3) 0.07523(10) 1.0073(3) 0.0179(6) Uani 1 d . . .
N2 N 0.3306(3) 0.09166(11) 1.1149(3) 0.0214(7) Uani 1 d . . .
N3 N 0.3317(3) 0.15663(10) 0.9266(3) 0.0201(7) Uani 1 d . . .
N4 N 0.3822(3) 0.16156(10) 1.0451(3) 0.0210(7) Uani 1 d . . .
N5 N 0.0767(3) 0.14370(10) 1.0030(3) 0.0189(6) Uani 1 d . . .
N6 N 0.1613(3) 0.15013(10) 1.1131(3) 0.0213(7) Uani 1 d . . .
P1 P -0.01068(10) 0.07347(3) 0.77686(9) 0.01709(19) Uani 1 d . . .
P2 P 0.05528(10) 0.14825(3) 0.70287(9) 0.01780(19) Uani 1 d . . .
Cl1 Cl 0.4121(2) 0.03010(7) 0.5401(3) 0.1016(8) Uani 1 d . . .
F1 F -0.1726(2) 0.15030(8) 0.4044(2) 0.0303(6) Uani 1 d . . .
F2 F -0.3953(3) 0.17294(8) 0.3711(2) 0.0322(6) Uani 1 d . . .
F3 F -0.3342(3) 0.12349(9) 0.2504(3) 0.0383(7) Uani 1 d . . .
F4 F -0.3421(3) 0.10778(8) 0.4430(3) 0.0367(7) Uani 1 d . . .

loop_
_atom_site_aniso_label
_atom_site_aniso_U_11
_atom_site_aniso_U_22
_atom_site_aniso_U_33
_atom_site_aniso_U_23
_atom_site_aniso_U_13
_atom_site_aniso_U_12
C1 0.0225(19) 0.0201(19) 0.030(2) -0.0004(16) 0.0071(17) 0.0017(15)
C2 0.027(2) 0.0198(19) 0.033(2) 0.0093(17) -0.0001(18) 0.0021(16)
C3 0.0235(19) 0.029(2) 0.022(2) 0.0083(17) 0.0050(16) 0.0028(16)
C4 0.0182(18) 0.0194(18) 0.027(2) 0.0032(16) 0.0076(16) -0.0010(15)
C5 0.026(2) 0.021(2) 0.036(2) -0.0012(17) 0.0109(18) -0.0019(16)
C6 0.022(2) 0.023(2) 0.032(2) -0.0011(17) -0.0039(17) -0.0061(16)
C7 0.0210(19) 0.027(2) 0.026(2) -0.0019(17) 0.0072(16) 0.0006(16)
C8 0.028(2) 0.034(2) 0.033(2) -0.0127(19) 0.0071(18) 0.0065(18)
C9 0.029(2) 0.034(2) 0.022(2) -0.0100(18) 0.0067(17) 0.0039(18)
C10 0.0224(19) 0.0174(17) 0.0179(19) 0.0011(14) 0.0057(15) 0.0004(15)
C11 0.0196(18) 0.0195(18) 0.022(2) 0.0031(15) 0.0051(15) 0.0016(15)
C12 0.032(2) 0.022(2) 0.023(2) -0.0017(16) 0.0090(17) 0.0029(17)
C13 0.027(2) 0.040(2) 0.022(2) -0.0004(19) 0.0131(17) -0.0008(19)
C14 0.027(2) 0.038(3) 0.024(2) 0.0082(19) 0.0054(17) -0.0036(18)
C15 0.027(2) 0.031(2) 0.032(2) 0.0096(19) 0.0050(18) -0.0049(18)
C16 0.023(2) 0.0210(19) 0.028(2) 0.0061(16) 0.0078(17) 0.0019(15)
C17 0.0147(17) 0.0232(19) 0.0161(18) -0.0001(14) 0.0016(14) 0.0019(14)
C18 0.0196(19) 0.030(2) 0.024(2) -0.0024(17) 0.0013(16) 0.0096(16)
C19 0.020(2) 0.031(2) 0.040(3) -0.006(2) -0.0003(18) 0.0086(17)
C20 0.039(2) 0.024(2) 0.031(2) 0.0102(18) 0.013(2) 0.0107(18)
C21 0.038(2) 0.0169(19) 0.028(2) -0.0027(16) 0.0061(19) 0.0049(17)
C22 0.030(2) 0.0194(19) 0.029(2) -0.0021(16) 0.0031(18) 0.0054(16)
C23 0.0147(16) 0.0131(16) 0.028(2) -0.0096(14) 0.0067(15) 0.0036(13)
C24 0.024(2) 0.025(2) 0.023(2) 0.0014(16) 0.0058(16) -0.0049(16)
C25 0.045(3) 0.022(2) 0.027(2) -0.0038(17) 0.018(2) -0.0038(19)
C26 0.022(2) 0.030(2) 0.044(3) -0.002(2) 0.0138(19) -0.0009(17)
C27 0.0156(18) 0.029(2) 0.044(3) -0.002(2) 0.0061(18) 0.0061(16)
C28 0.0185(19) 0.032(2) 0.023(2) 0.0007(17) 0.0029(16) 0.0003(16)
C29 0.0248(19) 0.0135(17) 0.0176(19) 0.0005(14) 0.0017(15) 0.0034(14)
C30 0.024(2) 0.025(2) 0.042(3) -0.0088(19) 0.0126(19) -0.0004(17)
C31 0.038(3) 0.026(2) 0.045(3) -0.015(2) 0.017(2) 0.0042(19)
C32 0.041(3) 0.0165(19) 0.039(3) -0.0052(18) 0.010(2) 0.0043(18)
C33 0.040(3) 0.019(2) 0.051(3) 0.002(2) 0.017(2) -0.0060(18)
C34 0.031(2) 0.0186(19) 0.041(3) -0.0057(18) 0.015(2) 0.0001(17)
C35 0.032(5) 0.082(9) 0.043(7) 0.000(6) 0.004(5) -0.027(6)
B2 0.029(2) 0.023(2) 0.026(2) 0.0046(18) 0.0090(19) -0.0041(19)
B1 0.024(2) 0.025(2) 0.018(2) 0.0018(17) 0.0044(18) -0.0008(18)
Ir1 0.01533(8) 0.01434(8) 0.01646(9) -0.00009(5) 0.00414(6) 0.00078(5)
N1 0.0181(15) 0.0176(15) 0.0182(16) -0.0007(12) 0.0046(13) 0.0032(12)
N2 0.0225(17) 0.0243(18) 0.0171(17) 0.0003(13) 0.0036(13) -0.0016(13)
N3 0.0191(15) 0.0197(16) 0.0210(17) -0.0011(13) 0.0028(13) -0.0030(13)
N4 0.0231(16) 0.0159(15) 0.0221(17) -0.0020(13) 0.0011(13) -0.0023(13)
N5 0.0244(16) 0.0156(15) 0.0169(16) -0.0015(12) 0.0049(13) 0.0015(12)
N6 0.0242(16) 0.0212(16) 0.0197(17) -0.0027(13) 0.0072(13) -0.0010(13)
P1 0.0172(4) 0.0165(4) 0.0178(5) -0.0012(4) 0.0043(4) 0.0005(4)
P2 0.0183(4) 0.0171(5) 0.0181(5) 0.0010(4) 0.0043(4) 0.0022(4)
Cl1 0.0924(15) 0.0764(14) 0.158(2) -0.0319(15) 0.0760(16) -0.0100(12)
F1 0.0237(12) 0.0327(14) 0.0333(14) 0.0005(11) 0.0037(10) -0.0019(10)
F2 0.0281(13) 0.0278(13) 0.0430(16) -0.0007(12) 0.0126(12) 0.0058(11)
F3 0.0356(15) 0.0518(17) 0.0265(14) -0.0075(13) 0.0043(12) 0.0046(13)
F4 0.0366(15) 0.0307(14) 0.0415(17) 0.0140(12) 0.0058(13) -0.0070(11)

loop_
_atom_type_symbol
_atom_type_description
_atom_type_scat_dispersion_real
_atom_type_scat_dispersion_imag
_atom_type_scat_source
C C 0.0033 0.0016 'International Tables Vol C Tables 4.2.6.8 and 6.1.1.4'
H H 0.0000 0.0000 'International Tables Vol C Tables 4.2.6.8 and 6.1.1.4'
B B 0.0013 0.0007 'International Tables Vol C Tables 4.2.6.8 and 6.1.1.4'
F F 0.0171 0.0103 'International Tables Vol C Tables 4.2.6.8 and 6.1.1.4'
Ir Ir -1.4442 7.9887 'International Tables Vol C Tables 4.2.6.8 and 6.1.1.4'
N N 0.0061 0.0033 'International Tables Vol C Tables 4.2.6.8 and 6.1.1.4'
P P 0.1023 0.0942 'International Tables Vol C Tables 4.2.6.8 and 6.1.1.4'
Cl Cl 0.1484 0.1585 'International Tables Vol C Tables 4.2.6.8 and 6.1.1.4'

loop_
_geom_angle_atom_site_label_1
_geom_angle_atom_site_label_2
_geom_angle_atom_site_label_3
_geom_angle
_geom_angle_site_symmetry_1
_geom_angle_site_symmetry_3
_geom_angle_publ_flag
N1 C1 C2 110.3(4) . . ?
C3 C2 C1 105.4(4) . . ?
N2 C3 C2 108.3(4) . . ?
N3 C4 C5 109.2(4) . . ?
C6 C5 C4 106.2(4) . . ?
N4 C6 C5 108.1(4) . . ?
N5 C7 C8 110.5(4) . . ?
C9 C8 C7 104.8(4) . . ?
N6 C9 C8 108.5(4) . . ?
P1 C10 P2 93.51(18) . . ?
C16 C11 C12 119.3(4) . . ?
C16 C11 P2 121.4(3) . . ?
C12 C11 P2 118.9(3) . . ?
C13 C12 C11 120.4(4) . . ?
C12 C13 C14 120.0(4) . . ?
C15 C14 C13 120.0(4) . . ?
C14 C15 C16 120.2(4) . . ?
C11 C16 C15 120.0(4) . . ?
C22 C17 C18 120.9(4) . . ?
C22 C17 P2 116.7(3) . . ?
C18 C17 P2 122.1(3) . . ?
C19 C18 C17 118.1(4) . . ?
C20 C19 C18 120.9(4) . . ?
C21 C20 C19 120.5(4) . . ?
C20 C21 C22 120.3(4) . . ?
C21 C22 C17 119.1(4) . . ?
C24 C23 C28 119.4(4) . . ?
C24 C23 P1 118.2(3) . . ?
C28 C23 P1 122.2(3) . . ?
C25 C24 C23 120.4(4) . . ?
C26 C25 C24 119.8(4) . . ?
C25 C26 C27 121.0(4) . . ?
C26 C27 C28 119.6(4) . . ?
C27 C28 C23 119.8(4) . . ?
C34 C29 C30 120.2(4) . . ?
C34 C29 P1 120.7(3) . . ?
C30 C29 P1 119.0(3) . . ?
C29 C30 C31 119.1(4) . . ?
C32 C31 C30 119.7(4) . . ?
C33 C32 C31 121.3(4) . . ?
C32 C33 C34 120.1(4) . . ?
C29 C34 C33 119.5(4) . . ?
Cl1 C35 Cl1 118.2(6) 3_656 . ?
Cl1 C35 C35 59.7(8) 3_656 3_656 ?
Cl1 C35 C35 58.5(7) . 3_656 ?
F1 B2 F3 110.8(4) . . ?
F1 B2 F2 110.3(4) . . ?
F3 B2 F2 109.8(4) . . ?
F1 B2 F4 109.3(4) . . ?
F3 B2 F4 108.8(4) . . ?
F2 B2 F4 107.9(4) . . ?
N6 B1 N2 109.4(3) . . ?
N6 B1 N4 108.1(3) . . ?
N2 B1 N4 106.0(3) . . ?
N1 Ir1 N3 86.33(12) . . ?
N1 Ir1 N5 85.48(12) . . ?
N3 Ir1 N5 84.42(12) . . ?
N1 Ir1 P2 171.95(9) . . ?
N3 Ir1 P2 99.17(9) . . ?
N5 Ir1 P2 100.83(9) . . ?
N1 Ir1 P1 101.27(9) . . ?
N3 Ir1 P1 171.10(9) . . ?
N5 Ir1 P1 100.64(9) . . ?
P2 Ir1 P1 72.80(4) . . ?
C1 N1 N2 106.0(3) . . ?
C1 N1 Ir1 133.1(3) . . ?
N2 N1 Ir1 120.1(2) . . ?
C3 N2 N1 110.1(3) . . ?
C3 N2 B1 130.3(4) . . ?
N1 N2 B1 119.5(3) . . ?
C4 N3 N4 107.3(3) . . ?
C4 N3 Ir1 133.3(3) . . ?
N4 N3 Ir1 119.1(2) . . ?
N3 N4 C6 109.3(3) . . ?
N3 N4 B1 120.9(3) . . ?
C6 N4 B1 129.8(4) . . ?
C7 N5 N6 106.6(3) . . ?
C7 N5 Ir1 135.9(3) . . ?
N6 N5 Ir1 117.4(2) . . ?
C9 N6 N5 109.6(3) . . ?
C9 N6 B1 129.2(4) . . ?
N5 N6 B1 121.2(3) . . ?
C23 P1 C29 105.57(18) . . ?
C23 P1 C10 108.25(18) . . ?
C29 P1 C10 107.49(18) . . ?
C23 P1 Ir1 116.50(12) . . ?
C29 P1 Ir1 122.85(13) . . ?
C10 P1 Ir1 94.54(13) . . ?
C23 P1 P2 111.78(13) . . ?
C29 P1 P2 138.23(14) . . ?
C10 P1 P2 43.28(12) . . ?
Ir1 P1 P2 53.46(3) . . ?
C17 P2 C11 106.87(18) . . ?
C17 P2 C10 109.52(18) . . ?
C11 P2 C10 110.63(18) . . ?
C17 P2 Ir1 117.27(13) . . ?
C11 P2 Ir1 117.11(13) . . ?
C10 P2 Ir1 94.74(13) . . ?
C17 P2 P1 113.50(13) . . ?
C11 P2 P1 137.47(13) . . ?
C10 P2 P1 43.21(12) . . ?
Ir1 P2 P1 53.74(3) . . ?
C35 Cl1 C35 61.8(6) 3_656 . ?

loop_
_geom_bond_atom_site_label_1
_geom_bond_atom_site_label_2
_geom_bond_distance
_geom_bond_site_symmetry_2
_geom_bond_publ_flag
C1 N1 1.348(5) . ?
C1 C2 1.387(6) . ?
C2 C3 1.374(6) . ?
C3 N2 1.346(5) . ?
C4 N3 1.352(5) . ?
C4 C5 1.391(6) . ?
C5 C6 1.366(6) . ?
C6 N4 1.365(5) . ?
C7 N5 1.333(5) . ?
C7 C8 1.391(6) . ?
C8 C9 1.386(6) . ?
C9 N6 1.339(5) . ?
C10 P1 1.840(4) . ?
C10 P2 1.842(4) . ?
C11 C16 1.394(5) . ?
C11 C12 1.405(5) . ?
C11 P2 1.814(4) . ?
C12 C13 1.384(6) . ?
C13 C14 1.393(6) . ?
C14 C15 1.388(7) . ?
C15 C16 1.396(6) . ?
C17 C22 1.398(6) . ?
C17 C18 1.404(5) . ?
C17 P2 1.811(4) . ?
C18 C19 1.398(6) . ?
C19 C20 1.381(7) . ?
C20 C21 1.374(6) . ?
C21 C22 1.394(6) . ?
C23 C24 1.391(6) . ?
C23 C28 1.406(5) . ?
C23 P1 1.808(4) . ?
C24 C25 1.391(6) . ?
C25 C26 1.377(7) . ?
C26 C27 1.384(7) . ?
C27 C28 1.397(6) . ?
C29 C34 1.390(6) . ?
C29 C30 1.396(6) . ?
C29 P1 1.822(4) . ?
C30 C31 1.404(6) . ?
C31 C32 1.378(7) . ?
C32 C33 1.360(6) . ?
C33 C34 1.400(6) . ?
C35 Cl1 1.671(13) 3_656 ?
C35 Cl1 1.693(12) . ?
C35 C35 1.73(2) 3_656 ?
B2 F1 1.380(5) . ?
B2 F3 1.391(6) . ?
B2 F2 1.393(6) . ?
B2 F4 1.421(5) . ?
B1 N6 1.539(6) . ?
B1 N2 1.549(6) . ?
B1 N4 1.556(6) . ?
Ir1 N1 2.112(3) . ?
Ir1 N3 2.120(3) . ?
Ir1 N5 2.165(3) . ?
Ir1 P2 2.2557(10) . ?
Ir1 P1 2.2637(10) . ?
N1 N2 1.363(5) . ?
N3 N4 1.352(5) . ?
N5 N6 1.371(5) . ?
P1 P2 2.6818(14) . ?
Cl1 C35 1.671(13) 3_656 ?

loop_
_geom_torsion_atom_site_label_1
_geom_torsion_atom_site_label_2
_geom_torsion_atom_site_label_3
_geom_torsion_atom_site_label_4
_geom_torsion
_geom_torsion_site_symmetry_1
_geom_torsion_site_symmetry_2
_geom_torsion_site_symmetry_3
_geom_torsion_site_symmetry_4
_geom_torsion_publ_flag
N1 C1 C2 C3 0.1(5) . . . . ?
C1 C2 C3 N2 -0.1(5) . . . . ?
N3 C4 C5 C6 1.2(5) . . . . ?
C4 C5 C6 N4 -0.9(5) . . . . ?
N5 C7 C8 C9 0.6(5) . . . . ?
C7 C8 C9 N6 -0.6(5) . . . . ?
C16 C11 C12 C13 0.1(6) . . . . ?
P2 C11 C12 C13 -172.5(3) . . . . ?
C11 C12 C13 C14 0.1(7) . . . . ?
C12 C13 C14 C15 -0.3(7) . . . . ?
C13 C14 C15 C16 0.2(7) . . . . ?
C12 C11 C16 C15 -0.2(6) . . . . ?
P2 C11 C16 C15 172.2(3) . . . . ?
C14 C15 C16 C11 0.1(7) . . . . ?
C22 C17 C18 C19 0.8(6) . . . . ?
P2 C17 C18 C19 175.2(3) . . . . ?
C17 C18 C19 C20 -1.6(7) . . . . ?
C18 C19 C20 C21 3.1(7) . . . . ?
C19 C20 C21 C22 -3.7(7) . . . . ?
C20 C21 C22 C17 2.8(7) . . . . ?
C18 C17 C22 C21 -1.4(6) . . . . ?
P2 C17 C22 C21 -176.1(3) . . . . ?
C28 C23 C24 C25 -2.2(6) . . . . ?
P1 C23 C24 C25 173.1(3) . . . . ?
C23 C24 C25 C26 0.9(6) . . . . ?
C24 C25 C26 C27 1.6(7) . . . . ?
C25 C26 C27 C28 -2.7(7) . . . . ?
C26 C27 C28 C23 1.4(7) . . . . ?
C24 C23 C28 C27 1.1(6) . . . . ?
P1 C23 C28 C27 -174.1(3) . . . . ?
C34 C29 C30 C31 0.7(7) . . . . ?
P1 C29 C30 C31 -177.8(4) . . . . ?
C29 C30 C31 C32 0.0(7) . . . . ?
C30 C31 C32 C33 -1.2(8) . . . . ?
C31 C32 C33 C34 1.7(8) . . . . ?
C30 C29 C34 C33 -0.2(7) . . . . ?
P1 C29 C34 C33 178.2(4) . . . . ?
C32 C33 C34 C29 -1.0(8) . . . . ?
C2 C1 N1 N2 -0.1(4) . . . . ?
C2 C1 N1 Ir1 169.2(3) . . . . ?
N3 Ir1 N1 C1 -129.1(4) . . . . ?
N5 Ir1 N1 C1 146.2(4) . . . . ?
P2 Ir1 N1 C1 4.4(9) . . . . ?
P1 Ir1 N1 C1 46.2(4) . . . . ?
N3 Ir1 N1 N2 39.0(3) . . . . ?
N5 Ir1 N1 N2 -45.7(3) . . . . ?
P2 Ir1 N1 N2 172.5(5) . . . . ?
P1 Ir1 N1 N2 -145.7(2) . . . . ?
C2 C3 N2 N1 0.0(5) . . . . ?
C2 C3 N2 B1 -175.7(4) . . . . ?
C1 N1 N2 C3 0.1(4) . . . . ?
Ir1 N1 N2 C3 -170.9(2) . . . . ?
C1 N1 N2 B1 176.3(3) . . . . ?
Ir1 N1 N2 B1 5.3(4) . . . . ?
N6 B1 N2 C3 -129.9(4) . . . . ?
N4 B1 N2 C3 113.6(4) . . . . ?
N6 B1 N2 N1 54.7(5) . . . . ?
N4 B1 N2 N1 -61.7(4) . . . . ?
C5 C4 N3 N4 -1.1(4) . . . . ?
C5 C4 N3 Ir1 -173.8(3) . . . . ?
N1 Ir1 N3 C4 132.3(4) . . . . ?
N5 Ir1 N3 C4 -141.8(4) . . . . ?
P2 Ir1 N3 C4 -41.7(4) . . . . ?
P1 Ir1 N3 C4 -16.7(9) . . . . ?
N1 Ir1 N3 N4 -39.7(3) . . . . ?
N5 Ir1 N3 N4 46.1(3) . . . . ?
P2 Ir1 N3 N4 146.2(3) . . . . ?
P1 Ir1 N3 N4 171.2(4) . . . . ?
C4 N3 N4 C6 0.5(4) . . . . ?
Ir1 N3 N4 C6 174.4(3) . . . . ?
C4 N3 N4 B1 -177.4(3) . . . . ?
Ir1 N3 N4 B1 -3.5(4) . . . . ?
C5 C6 N4 N3 0.3(5) . . . . ?
C5 C6 N4 B1 177.9(4) . . . . ?
N6 B1 N4 N3 -56.2(5) . . . . ?
N2 B1 N4 N3 61.0(4) . . . . ?
N6 B1 N4 C6 126.4(4) . . . . ?
N2 B1 N4 C6 -116.4(4) . . . . ?
C8 C7 N5 N6 -0.3(5) . . . . ?
C8 C7 N5 Ir1 177.2(3) . . . . ?
N1 Ir1 N5 C7 -136.1(4) . . . . ?
N3 Ir1 N5 C7 137.1(4) . . . . ?
P2 Ir1 N5 C7 38.8(4) . . . . ?
P1 Ir1 N5 C7 -35.5(4) . . . . ?
N1 Ir1 N5 N6 41.2(3) . . . . ?
N3 Ir1 N5 N6 -45.5(3) . . . . ?
P2 Ir1 N5 N6 -143.8(2) . . . . ?
P1 Ir1 N5 N6 141.8(2) . . . . ?
C8 C9 N6 N5 0.5(5) . . . . ?
C8 C9 N6 B1 179.7(4) . . . . ?
C7 N5 N6 C9 -0.1(4) . . . . ?
Ir1 N5 N6 C9 -178.2(3) . . . . ?
C7 N5 N6 B1 -179.4(4) . . . . ?
Ir1 N5 N6 B1 2.5(4) . . . . ?
N2 B1 N6 C9 121.7(4) . . . . ?
N4 B1 N6 C9 -123.2(4) . . . . ?
N2 B1 N6 N5 -59.1(5) . . . . ?
N4 B1 N6 N5 55.9(5) . . . . ?
C24 C23 P1 C29 85.8(3) . . . . ?
C28 C23 P1 C29 -99.0(3) . . . . ?
C24 C23 P1 C10 -159.3(3) . . . . ?
C28 C23 P1 C10 15.9(4) . . . . ?
C24 C23 P1 Ir1 -54.4(3) . . . . ?
C28 C23 P1 Ir1 120.8(3) . . . . ?
C24 C23 P1 P2 -113.2(3) . . . . ?
C28 C23 P1 P2 62.0(3) . . . . ?
C34 C29 P1 C23 2.1(4) . . . . ?
C30 C29 P1 C23 -179.5(3) . . . . ?
C34 C29 P1 C10 -113.3(4) . . . . ?
C30 C29 P1 C10 65.2(4) . . . . ?
C34 C29 P1 Ir1 139.1(3) . . . . ?
C30 C29 P1 Ir1 -42.4(4) . . . . ?
C34 C29 P1 P2 -150.8(3) . . . . ?
C30 C29 P1 P2 27.6(4) . . . . ?
P2 C10 P1 C23 102.69(18) . . . . ?
P2 C10 P1 C29 -143.71(18) . . . . ?
P2 C10 P1 Ir1 -17.15(15) . . . . ?
N1 Ir1 P1 C23 87.19(17) . . . . ?
N3 Ir1 P1 C23 -124.4(6) . . . . ?
N5 Ir1 P1 C23 -0.27(17) . . . . ?
P2 Ir1 P1 C23 -98.43(15) . . . . ?
N1 Ir1 P1 C29 -45.59(18) . . . . ?
N3 Ir1 P1 C29 102.8(6) . . . . ?
N5 Ir1 P1 C29 -133.05(18) . . . . ?
P2 Ir1 P1 C29 128.79(16) . . . . ?
N1 Ir1 P1 C10 -159.81(15) . . . . ?
N3 Ir1 P1 C10 -11.4(6) . . . . ?
N5 Ir1 P1 C10 112.73(15) . . . . ?
P2 Ir1 P1 C10 14.57(13) . . . . ?
N1 Ir1 P1 P2 -174.38(9) . . . . ?
N3 Ir1 P1 P2 -25.9(6) . . . . ?
N5 Ir1 P1 P2 98.16(9) . . . . ?
C22 C17 P2 C11 -81.6(4) . . . . ?
C18 C17 P2 C11 103.7(4) . . . . ?
C22 C17 P2 C10 158.5(3) . . . . ?
C18 C17 P2 C10 -16.2(4) . . . . ?
C22 C17 P2 Ir1 52.2(4) . . . . ?
C18 C17 P2 Ir1 -122.5(3) . . . . ?
C22 C17 P2 P1 112.1(3) . . . . ?
C18 C17 P2 P1 -62.6(4) . . . . ?
C16 C11 P2 C17 16.6(4) . . . . ?
C12 C11 P2 C17 -171.0(3) . . . . ?
C16 C11 P2 C10 135.7(3) . . . . ?
C12 C11 P2 C10 -51.8(4) . . . . ?
C16 C11 P2 Ir1 -117.3(3) . . . . ?
C12 C11 P2 Ir1 55.1(4) . . . . ?
C16 C11 P2 P1 177.8(3) . . . . ?
C12 C11 P2 P1 -9.7(4) . . . . ?
P1 C10 P2 C17 -103.92(19) . . . . ?
P1 C10 P2 C11 138.53(17) . . . . ?
P1 C10 P2 Ir1 17.22(15) . . . . ?
N1 Ir1 P2 C17 143.6(6) . . . . ?
N3 Ir1 P2 C17 -83.66(17) . . . . ?
N5 Ir1 P2 C17 2.36(17) . . . . ?
P1 Ir1 P2 C17 100.27(15) . . . . ?
N1 Ir1 P2 C11 -87.4(6) . . . . ?
N3 Ir1 P2 C11 45.44(17) . . . . ?
N5 Ir1 P2 C11 131.45(17) . . . . ?
P1 Ir1 P2 C11 -130.63(15) . . . . ?
N1 Ir1 P2 C10 28.7(6) . . . . ?
N3 Ir1 P2 C10 161.51(15) . . . . ?
N5 Ir1 P2 C10 -112.47(15) . . . . ?
P1 Ir1 P2 C10 -14.56(13) . . . . ?
N1 Ir1 P2 P1 43.3(6) . . . . ?
N3 Ir1 P2 P1 176.07(9) . . . . ?
N5 Ir1 P2 P1 -97.91(9) . . . . ?
C23 P1 P2 C17 0.1(2) . . . . ?
C29 P1 P2 C17 151.9(2) . . . . ?
C10 P1 P2 C17 94.0(2) . . . . ?
Ir1 P1 P2 C17 -107.49(14) . . . . ?
C23 P1 P2 C11 -160.3(2) . . . . ?
C29 P1 P2 C11 -8.5(3) . . . . ?
C10 P1 P2 C11 -66.5(3) . . . . ?
Ir1 P1 P2 C11 92.1(2) . . . . ?
C23 P1 P2 C10 -93.9(2) . . . . ?
C29 P1 P2 C10 57.9(3) . . . . ?
Ir1 P1 P2 C10 158.54(19) . . . . ?
C23 P1 P2 Ir1 107.58(14) . . . . ?
C29 P1 P2 Ir1 -100.6(2) . . . . ?
C10 P1 P2 Ir1 -158.54(19) . . . . ?
Cl1 C35 Cl1 C35 0.004(3) 3_656 . . 3_656 ?
